data_7156812
loop_
_publ_author_name
'Guo, Jun-Ru'
'Gong, Jun-Fang'
'Song, Mao-Ping'

_publ_section_title
;
 Nickel(ii)-catalyzed C(sp<sup>2</sup>)-H sulfuration/annulation with
 elemental sulfur: selective access to benzoisothiazolones.
;
_journal_issue 20
_journal_name_full 'Organic &amp; biomolecular chemistry'
_journal_page_first 5029
_journal_page_last 5037
_journal_paper_doi 10.1039/c9ob00449a
_journal_volume 17
_journal_year 2019
_chemical_formula_moiety 'C18 H17 N3 O S'
_chemical_formula_sum 'C18 H17 N3 O S'
_chemical_formula_weight 323.40
_space_group_crystal_system triclinic
_space_group_IT_number 2
_space_group_name_Hall '-P 1'
_space_group_name_H-M_alt 'P -1'
_symmetry_space_group_name_Hall '-P 1'
_symmetry_space_group_name_H-M 'P -1'
_atom_sites_solution_hydrogens geom
_atom_sites_solution_primary direct
_audit_creation_date 2018-09-06
_audit_creation_method
;
Olex2 1.2
(compiled 2018.05.29 svn.r3508 for OlexSys, GUI svn.r5506)
;
_audit_update_record
;
2018-09-24 deposited with the CCDC.    2019-04-25 downloaded from the CCDC.
;
_cell_angle_alpha 79.216(5)
_cell_angle_beta 89.365(4)
_cell_angle_gamma 75.485(4)
_cell_formula_units_Z 8
_cell_length_a 12.3938(4)
_cell_length_b 14.5761(8)
_cell_length_c 18.8153(11)
_cell_measurement_reflns_used 6668
_cell_measurement_temperature 293(2)
_cell_measurement_theta_max 70.7630
_cell_measurement_theta_min 4.2180
_cell_volume 3230.1(3)
_computing_cell_refinement
;
CrysAlisPro, Agilent Technologies,
Version 1.171.37.35 (release 13-08-2014 CrysAlis171 .NET)
(compiled Aug 13 2014,18:06:01)
;
_computing_data_collection
;
CrysAlisPro, Agilent Technologies,
Version 1.171.37.35 (release 13-08-2014 CrysAlis171 .NET)
(compiled Aug 13 2014,18:06:01)
;
_computing_data_reduction
;
CrysAlisPro, Agilent Technologies,
Version 1.171.37.35 (release 13-08-2014 CrysAlis171 .NET)
(compiled Aug 13 2014,18:06:01)
;
_computing_molecular_graphics 'Olex2 (Dolomanov et al., 2009)'
_computing_publication_material 'Olex2 (Dolomanov et al., 2009)'
_computing_structure_refinement 'ShelXL (Sheldrick, 2015)'
_computing_structure_solution 'ShelXS (Sheldrick, 2008)'
_diffrn_ambient_temperature 293(2)
_diffrn_detector 'CCD plate'
_diffrn_detector_area_resol_mean 16.2312
_diffrn_detector_type Eos
_diffrn_measured_fraction_theta_full 0.998
_diffrn_measured_fraction_theta_max 0.998
_diffrn_measurement_details
;
#__ type_ start__ end____ width___ exp.time_
  1 omega  -40.00  -11.00   1.0000    1.5000
omega____ theta____ kappa____ phi______ frames
    -      -33.5000  -77.0000  -30.0000 29

#__ type_ start__ end____ width___ exp.time_
  2 omega    0.00   26.00   1.0000    1.5000
omega____ theta____ kappa____ phi______ frames
    -      -33.5000   77.0000   90.0000 26

#__ type_ start__ end____ width___ exp.time_
  3 omega -102.00  -48.00   1.0000    1.5000
omega____ theta____ kappa____ phi______ frames
    -      -33.5000  -77.0000  -30.0000 54

#__ type_ start__ end____ width___ exp.time_
  4 omega  -59.00   -4.00   1.0000    1.5000
omega____ theta____ kappa____ phi______ frames
    -      -33.5000   77.0000   90.0000 55

#__ type_ start__ end____ width___ exp.time_
  5 omega   60.00   87.00   1.0000    1.5000
omega____ theta____ kappa____ phi______ frames
    -       36.4734   57.0000   60.0000 27

#__ type_ start__ end____ width___ exp.time_
  6 omega    2.00   35.00   1.0000    1.5000
omega____ theta____ kappa____ phi______ frames
    -       36.4734  -99.0000 -150.0000 33

#__ type_ start__ end____ width___ exp.time_
  7 omega   61.00   87.00   1.0000    1.5000
omega____ theta____ kappa____ phi______ frames
    -       36.4734    0.0000  120.0000 26

#__ type_ start__ end____ width___ exp.time_
  8 omega   -2.00   73.00   1.0000    1.5000
omega____ theta____ kappa____ phi______ frames
    -       36.4734  -99.0000  120.0000 75

#__ type_ start__ end____ width___ exp.time_
  9 omega   59.00  106.00   1.0000    1.5000
omega____ theta____ kappa____ phi______ frames
    -       36.4734   37.0000   30.0000 47

#__ type_ start__ end____ width___ exp.time_
 10 omega   64.00  110.00   1.0000    1.5000
omega____ theta____ kappa____ phi______ frames
    -       36.4734  178.0000   60.0000 46

#__ type_ start__ end____ width___ exp.time_
 11 omega   58.00  108.00   1.0000    1.5000
omega____ theta____ kappa____ phi______ frames
    -       36.4734  178.0000   30.0000 50

#__ type_ start__ end____ width___ exp.time_
 12 omega   59.00   85.00   1.0000    1.5000
omega____ theta____ kappa____ phi______ frames
    -       36.4734   57.0000   90.0000 26

#__ type_ start__ end____ width___ exp.time_
 13 omega   26.00   56.00   1.0000    1.5000
omega____ theta____ kappa____ phi______ frames
    -       36.4734   57.0000   60.0000 30

#__ type_ start__ end____ width___ exp.time_
 14 omega   38.00   64.00   1.0000    1.5000
omega____ theta____ kappa____ phi______ frames
    -       36.4734  -99.0000 -150.0000 26

#__ type_ start__ end____ width___ exp.time_
 15 omega   45.00   72.00   1.0000    1.5000
omega____ theta____ kappa____ phi______ frames
    -       36.4734  -99.0000  -90.0000 27

#__ type_ start__ end____ width___ exp.time_
 16 omega   15.00  102.00   1.0000    1.5000
omega____ theta____ kappa____ phi______ frames
    -       36.4734   37.0000  -60.0000 87

#__ type_ start__ end____ width___ exp.time_
 17 omega  -35.00   13.00   1.0000    1.5000
omega____ theta____ kappa____ phi______ frames
    -       36.4734    0.0000  120.0000 48

#__ type_ start__ end____ width___ exp.time_
 18 omega   15.00   42.00   1.0000    1.5000
omega____ theta____ kappa____ phi______ frames
    -       36.4734   37.0000  150.0000 27

#__ type_ start__ end____ width___ exp.time_
 19 omega   67.00   93.00   1.0000    1.5000
omega____ theta____ kappa____ phi______ frames
    -       36.4734   37.0000  150.0000 26

#__ type_ start__ end____ width___ exp.time_
 20 omega   69.00  108.00   1.0000    1.5000
omega____ theta____ kappa____ phi______ frames
    -       36.4734  178.0000  -90.0000 39

#__ type_ start__ end____ width___ exp.time_
 21 omega   14.00   41.00   1.0000    1.5000
omega____ theta____ kappa____ phi______ frames
    -       36.4734   37.0000   30.0000 27

#__ type_ start__ end____ width___ exp.time_
 22 omega   15.00   41.00   1.0000    1.5000
omega____ theta____ kappa____ phi______ frames
    -       36.4734    0.0000  120.0000 26

#__ type_ start__ end____ width___ exp.time_
 23 omega   76.00  102.00   1.0000    1.5000
omega____ theta____ kappa____ phi______ frames
    -       36.4734  178.0000 -180.0000 26

#__ type_ start__ end____ width___ exp.time_
 24 omega   47.00  108.00   1.0000    5.0000
omega____ theta____ kappa____ phi______ frames
    -      108.0000  -94.0000  150.0000 61

#__ type_ start__ end____ width___ exp.time_
 25 omega   41.00   85.00   1.0000    5.0000
omega____ theta____ kappa____ phi______ frames
    -      108.0000  -30.0000   30.0000 44

#__ type_ start__ end____ width___ exp.time_
 26 omega   41.00   66.00   1.0000    5.0000
omega____ theta____ kappa____ phi______ frames
    -      108.0000  -30.0000  -30.0000 25

#__ type_ start__ end____ width___ exp.time_
 27 omega   39.00   87.00   1.0000    5.0000
omega____ theta____ kappa____ phi______ frames
    -      108.0000  -30.0000 -150.0000 48

#__ type_ start__ end____ width___ exp.time_
 28 omega   40.00   96.00   1.0000    5.0000
omega____ theta____ kappa____ phi______ frames
    -      108.0000  -45.0000  120.0000 56

#__ type_ start__ end____ width___ exp.time_
 29 omega   48.00  110.00   1.0000    5.0000
omega____ theta____ kappa____ phi______ frames
    -      108.0000 -111.0000   60.0000 62

#__ type_ start__ end____ width___ exp.time_
 30 omega   37.00   71.00   1.0000    5.0000
omega____ theta____ kappa____ phi______ frames
    -      108.0000  -30.0000    0.0000 34

#__ type_ start__ end____ width___ exp.time_
 31 omega   40.00  113.00   1.0000    5.0000
omega____ theta____ kappa____ phi______ frames
    -      108.0000  -77.0000   60.0000 73

#__ type_ start__ end____ width___ exp.time_
 32 omega   39.00  108.00   1.0000    5.0000
omega____ theta____ kappa____ phi______ frames
    -      108.0000  -94.0000  -60.0000 69

#__ type_ start__ end____ width___ exp.time_
 33 omega   91.00  177.00   1.0000    5.0000
omega____ theta____ kappa____ phi______ frames
    -      108.0000   45.0000   30.0000 86

#__ type_ start__ end____ width___ exp.time_
 34 omega   46.00   92.00   1.0000    5.0000
omega____ theta____ kappa____ phi______ frames
    -      108.0000  -94.0000  -90.0000 46

#__ type_ start__ end____ width___ exp.time_
 35 omega  129.00  168.00   1.0000    5.0000
omega____ theta____ kappa____ phi______ frames
    -      108.0000  111.0000  120.0000 39

#__ type_ start__ end____ width___ exp.time_
 36 omega  137.00  170.00   1.0000    5.0000
omega____ theta____ kappa____ phi______ frames
    -      108.0000  111.0000    0.0000 33

#__ type_ start__ end____ width___ exp.time_
 37 omega   41.00   99.00   1.0000    5.0000
omega____ theta____ kappa____ phi______ frames
    -      108.0000  -45.0000  -90.0000 58

#__ type_ start__ end____ width___ exp.time_
 38 omega   88.00  114.00   1.0000    5.0000
omega____ theta____ kappa____ phi______ frames
    -      108.0000 -111.0000 -150.0000 26

#__ type_ start__ end____ width___ exp.time_
 39 omega   55.00   87.00   1.0000    5.0000
omega____ theta____ kappa____ phi______ frames
    -      108.0000  -30.0000   60.0000 32

#__ type_ start__ end____ width___ exp.time_
 40 omega   45.00   71.00   1.0000    5.0000
omega____ theta____ kappa____ phi______ frames
    -      108.0000  -30.0000  150.0000 26

#__ type_ start__ end____ width___ exp.time_
 41 omega   44.00  178.00   1.0000    5.0000
omega____ theta____ kappa____ phi______ frames
    -      108.0000    0.0000    0.0000 134
;
_diffrn_measurement_device 'four-circle diffractometer'
_diffrn_measurement_device_type 'Xcalibur, Eos, Gemini'
_diffrn_measurement_method '\w scans'
_diffrn_orient_matrix_UB_11 -0.0164601000
_diffrn_orient_matrix_UB_12 0.1007787000
_diffrn_orient_matrix_UB_13 -0.0480336000
_diffrn_orient_matrix_UB_21 -0.0223006000
_diffrn_orient_matrix_UB_22 -0.0410734000
_diffrn_orient_matrix_UB_23 -0.0665397000
_diffrn_orient_matrix_UB_31 -0.1254654000
_diffrn_orient_matrix_UB_32 0.0228997000
_diffrn_orient_matrix_UB_33 0.0149112000
_diffrn_radiation_monochromator graphite
_diffrn_radiation_probe x-ray
_diffrn_radiation_type CuK\a
_diffrn_radiation_wavelength 1.54184
_diffrn_reflns_av_R_equivalents 0.0406
_diffrn_reflns_av_unetI/netI 0.0550
_diffrn_reflns_Laue_measured_fraction_full 0.998
_diffrn_reflns_Laue_measured_fraction_max 0.998
_diffrn_reflns_limit_h_max 8
_diffrn_reflns_limit_h_min -14
_diffrn_reflns_limit_k_max 16
_diffrn_reflns_limit_k_min -17
_diffrn_reflns_limit_l_max 22
_diffrn_reflns_limit_l_min -22
_diffrn_reflns_number 24480
_diffrn_reflns_point_group_measured_fraction_full 0.998
_diffrn_reflns_point_group_measured_fraction_max 0.998
_diffrn_reflns_theta_full 67.070
_diffrn_reflns_theta_max 67.070
_diffrn_reflns_theta_min 3.605
_diffrn_source 'Enhance (Cu) X-ray Source'
_exptl_absorpt_coefficient_mu 1.838
_exptl_absorpt_correction_T_max 1.00000
_exptl_absorpt_correction_T_min 0.81397
_exptl_absorpt_correction_type multi-scan
_exptl_absorpt_process_details
;
CrysAlisPro, Agilent Technologies,
Version 1.171.37.35 (release 13-08-2014 CrysAlis171 .NET)
(compiled Aug 13 2014,18:06:01)
Empirical absorption correction using spherical harmonics,
 implemented in SCALE3 ABSPACK scaling algorithm.
;
_exptl_crystal_colour colourless
_exptl_crystal_colour_primary colourless
_exptl_crystal_density_diffrn 1.330
_exptl_crystal_description prism
_exptl_crystal_F_000 1360
_exptl_crystal_size_max 0.19
_exptl_crystal_size_mid 0.16
_exptl_crystal_size_min 0.13
_refine_diff_density_max 0.480
_refine_diff_density_min -0.296
_refine_diff_density_rms 0.072
_refine_ls_extinction_method none
_refine_ls_goodness_of_fit_ref 1.096
_refine_ls_hydrogen_treatment constr
_refine_ls_matrix_type full
_refine_ls_number_parameters 841
_refine_ls_number_reflns 11514
_refine_ls_number_restraints 0
_refine_ls_restrained_S_all 1.096
_refine_ls_R_factor_all 0.0959
_refine_ls_R_factor_gt 0.0787
_refine_ls_shift/su_max 0.000
_refine_ls_shift/su_mean 0.000
_refine_ls_structure_factor_coef Fsqd
_refine_ls_weighting_details 'w=1/[\s^2^(Fo^2^)+(0.0802P)^2^+6.5800P] where P=(Fo^2^+2Fc^2^)/3'
_refine_ls_weighting_scheme calc
_refine_ls_wR_factor_gt 0.2182
_refine_ls_wR_factor_ref 0.2302
_reflns_Friedel_coverage 0.000
_reflns_number_gt 8902
_reflns_number_total 11514
_reflns_threshold_expression 'I > 2\s(I)'
_cod_data_source_file c9ob00449a2.cif
_cod_data_source_block 201809358
_cod_depositor_comments 'Adding full bibliography for 7156812.cif.'
_cod_original_cell_volume 3230.2(3)
_cod_database_code 7156812
_shelx_shelxl_version_number 2014/7
_chemical_oxdiff_formula C15H15O3N2
_shelx_space_group_comment
;
The symmetry employed for this shelxl refinement is uniquely defined
by the following loop, which should always be used as a source of
symmetry information in preference to the above space-group names.
They are only intended as comments.
;
_shelx_estimated_absorpt_t_max 0.796
_shelx_estimated_absorpt_t_min 0.721
_reflns_odcompleteness_completeness 99.91
_reflns_odcompleteness_iscentric 1
_reflns_odcompleteness_theta 66.97
_olex2_refinement_description
;
1. Fixed Uiso
 At 1.2 times of:
  All C(H) groups
 At 1.5 times of:
  All C(H,H,H) groups
2.a Aromatic/amide H refined with riding coordinates:
 C1(H1), C2(H2), C3(H3), C4(H4), C14(H14), C15(H15), C16(H16), C17(H17),
 C1A(H1A), C2A(H2A), C3A(H3A), C4A(H4A), C14A(H14A), C15A(H15A), C16A(H16A),
 C17A(H17A), C1B(H1B), C2B(H2B), C3B(H3B), C4B(H4B), C14B(H14B), C15B(H15B),
 C16B(H16B), C17B(H17B), C1C(H1C), C2C(H2C), C3C(H3C), C4C(H4C), C14C(H14C),
 C15C(H15C), C16C(H16C), C17C(H17C)
2.b Idealised Me refined as rotating group:
 C9(H9A,H9B,H9C), C10(H10A,H10B,H10C), C18(H18A,H18B,H18C), C9A(H9AA,H9AB,
 H9AC), C10A(H10D,H10E,H10F), C18A(H18D,H18E,H18F), C9B(H9BA,H9BB,H9BC),
 C10B(H10G,H10H,H10I), C18B(H18G,H18H,H18I), C9C(H9CA,H9CB,H9CC), C10C(H10J,
 H10K,H10L), C18C(H18J,H18K,H18L)
;
_olex2_submission_special_instructions 'No special instructions were received'

loop_
_space_group_symop_operation_xyz
'x, y, z'
'-x, -y, -z'

loop_
_atom_site_label
_atom_site_type_symbol
_atom_site_fract_x
_atom_site_fract_y
_atom_site_fract_z
_atom_site_U_iso_or_equiv
_atom_site_adp_type
_atom_site_occupancy
_atom_site_site_symmetry_order
_atom_site_calc_flag
_atom_site_refinement_flags_posn
C1 C 0.9129(4) -0.1217(4) 0.2797(3) 0.0504(11) Uani 1 1 d .
H1 H 0.8472 -0.1184 0.3047 0.061 Uiso 1 1 calc R
C2 C 0.9610(5) -0.2015(4) 0.2506(3) 0.0576(13) Uani 1 1 d .
H2 H 0.9284 -0.2533 0.2566 0.069 Uiso 1 1 calc R
C3 C 1.0584(5) -0.2051(4) 0.2123(3) 0.0597(14) Uani 1 1 d .
H3 H 1.0897 -0.2595 0.1929 0.072 Uiso 1 1 calc R
C4 C 1.1093(4) -0.1303(4) 0.2024(3) 0.0543(12) Uani 1 1 d .
H4 H 1.1742 -0.1330 0.1766 0.065 Uiso 1 1 calc R
C5 C 1.0598(4) -0.0502(3) 0.2325(2) 0.0448(10) Uani 1 1 d .
C6 C 0.9641(4) -0.0460(3) 0.2712(2) 0.0431(10) Uani 1 1 d .
C7 C 0.9261(4) 0.0436(3) 0.2996(2) 0.0436(10) Uani 1 1 d .
C8 C 0.9813(4) 0.2005(3) 0.2899(2) 0.0452(10) Uani 1 1 d .
C9 C 1.0897(5) 0.2327(4) 0.2868(3) 0.0647(15) Uani 1 1 d .
H9A H 1.1398 0.1938 0.3257 0.097 Uiso 1 1 calc GR
H9B H 1.0738 0.2993 0.2914 0.097 Uiso 1 1 calc GR
H9C H 1.1235 0.2254 0.2414 0.097 Uiso 1 1 calc GR
C10 C 0.9015(5) 0.2587(4) 0.2268(3) 0.0660(15) Uani 1 1 d .
H10A H 0.9373 0.2515 0.1819 0.099 Uiso 1 1 calc GR
H10B H 0.8818 0.3256 0.2305 0.099 Uiso 1 1 calc GR
H10C H 0.8354 0.2355 0.2283 0.099 Uiso 1 1 calc GR
C11 C 0.9272(3) 0.2148(3) 0.3609(2) 0.0390(9) Uani 1 1 d .
C12 C 0.9035(4) 0.1998(3) 0.4783(2) 0.0404(9) Uani 1 1 d .
C13 C 0.8203(3) 0.2758(3) 0.4395(2) 0.0396(9) Uani 1 1 d .
C14 C 0.7378(4) 0.3308(4) 0.4756(3) 0.0510(11) Uani 1 1 d .
H14 H 0.6826 0.3822 0.4508 0.061 Uiso 1 1 calc R
C15 C 0.7417(4) 0.3052(4) 0.5510(3) 0.0576(13) Uani 1 1 d .
H15 H 0.6866 0.3398 0.5767 0.069 Uiso 1 1 calc R
C16 C 0.8238(5) 0.2308(4) 0.5889(3) 0.0594(14) Uani 1 1 d .
H16 H 0.8233 0.2168 0.6392 0.071 Uiso 1 1 calc R
C17 C 0.9070(4) 0.1765(4) 0.5534(3) 0.0522(12) Uani 1 1 d .
H17 H 0.9631 0.1265 0.5788 0.063 Uiso 1 1 calc R
C18 C 1.0733(4) 0.0840(4) 0.4450(3) 0.0565(13) Uani 1 1 d .
H18A H 1.0959 0.0777 0.4947 0.085 Uiso 1 1 calc GR
H18B H 1.1318 0.0978 0.4143 0.085 Uiso 1 1 calc GR
H18C H 1.0583 0.0248 0.4377 0.085 Uiso 1 1 calc GR
N1 N 1.0036(3) 0.0962(3) 0.2852(2) 0.0445(9) Uani 1 1 d .
N2 N 0.8370(3) 0.2830(3) 0.36624(19) 0.0431(8) Uani 1 1 d .
N3 N 0.9726(3) 0.1626(3) 0.42723(19) 0.0392(8) Uani 1 1 d .
O1 O 0.8416(3) 0.0685(3) 0.3323(2) 0.0604(9) Uani 1 1 d .
S1 S 1.10953(10) 0.05271(9) 0.23030(7) 0.0525(3) Uani 1 1 d .
C1A C 0.1747(4) 0.4656(4) 0.0629(3) 0.0563(12) Uani 1 1 d .
H1A H 0.1897 0.4484 0.1126 0.068 Uiso 1 1 calc R
C2A C 0.1641(5) 0.5589(4) 0.0277(4) 0.0679(15) Uani 1 1 d .
H2A H 0.1721 0.6055 0.0535 0.082 Uiso 1 1 calc R
C3A C 0.1417(6) 0.5837(4) -0.0463(4) 0.0757(18) Uani 1 1 d .
H3A H 0.1354 0.6471 -0.0694 0.091 Uiso 1 1 calc R
C4A C 0.1286(5) 0.5175(4) -0.0867(3) 0.0689(15) Uani 1 1 d .
H4A H 0.1129 0.5353 -0.1363 0.083 Uiso 1 1 calc R
C5A C 0.1395(4) 0.4228(4) -0.0506(3) 0.0511(11) Uani 1 1 d .
C6A C 0.1624(4) 0.3967(3) 0.0232(3) 0.0455(10) Uani 1 1 d .
C7A C 0.1740(4) 0.2940(4) 0.0514(2) 0.0475(11) Uani 1 1 d .
C8A C 0.1679(4) 0.1446(3) 0.0042(3) 0.0472(11) Uani 1 1 d .
C9A C 0.1805(5) 0.1117(4) -0.0688(3) 0.0638(14) Uani 1 1 d .
H9AA H 0.1185 0.1482 -0.1008 0.096 Uiso 1 1 calc GR
H9AB H 0.1825 0.0443 -0.0617 0.096 Uiso 1 1 calc GR
H9AC H 0.2486 0.1219 -0.0898 0.096 Uiso 1 1 calc GR
C10A C 0.0590(4) 0.1293(4) 0.0366(3) 0.0634(14) Uani 1 1 d .
H10D H 0.0488 0.1528 0.0812 0.095 Uiso 1 1 calc GR
H10E H 0.0618 0.0617 0.0458 0.095 Uiso 1 1 calc GR
H10F H -0.0021 0.1637 0.0033 0.095 Uiso 1 1 calc GR
C11A C 0.2668(4) 0.0881(3) 0.0545(2) 0.0420(10) Uani 1 1 d .
C12A C 0.4373(4) 0.0385(3) 0.1022(3) 0.0483(11) Uani 1 1 d .
C13A C 0.3661(4) -0.0089(3) 0.1432(3) 0.0472(11) Uani 1 1 d .
C14A C 0.4053(5) -0.0725(4) 0.2083(3) 0.0632(14) Uani 1 1 d .
H14A H 0.3585 -0.1038 0.2367 0.076 Uiso 1 1 calc R
C15A C 0.5153(5) -0.0873(4) 0.2290(4) 0.0752(18) Uani 1 1 d .
H15A H 0.5433 -0.1295 0.2720 0.090 Uiso 1 1 calc R
C16A C 0.5856(5) -0.0403(5) 0.1871(4) 0.0751(19) Uani 1 1 d .
H16A H 0.6597 -0.0522 0.2025 0.090 Uiso 1 1 calc R
C17A C 0.5487(4) 0.0232(5) 0.1235(4) 0.0670(16) Uani 1 1 d .
H17A H 0.5961 0.0547 0.0958 0.080 Uiso 1 1 calc R
C18A C 0.4152(5) 0.1660(5) -0.0099(3) 0.0690(16) Uani 1 1 d .
H18D H 0.4106 0.2249 0.0072 0.103 Uiso 1 1 calc GR
H18E H 0.3716 0.1798 -0.0542 0.103 Uiso 1 1 calc GR
H18F H 0.4916 0.1369 -0.0183 0.103 Uiso 1 1 calc GR
N1A N 0.1643(3) 0.2488(3) -0.0055(2) 0.0492(9) Uani 1 1 d .
N2A N 0.2595(3) 0.0230(3) 0.1112(2) 0.0447(9) Uani 1 1 d .
N3A N 0.3725(3) 0.0997(3) 0.0445(2) 0.0473(9) Uani 1 1 d .
O1A O 0.1906(3) 0.2516(3) 0.11470(18) 0.0594(9) Uani 1 1 d .
S1A S 0.13264(12) 0.32412(10) -0.08875(7) 0.0587(3) Uani 1 1 d .
C1B C 0.3281(4) -0.0060(4) 0.5455(3) 0.0581(13) Uani 1 1 d .
H1B H 0.3117 -0.0181 0.5942 0.070 Uiso 1 1 calc R
C2B C 0.3396(4) -0.0769(4) 0.5048(4) 0.0637(15) Uani 1 1 d .
H2B H 0.3314 -0.1376 0.5261 0.076 Uiso 1 1 calc R
C3B C 0.3635(5) -0.0580(4) 0.4318(4) 0.0667(15) Uani 1 1 d .
H3B H 0.3707 -0.1064 0.4048 0.080 Uiso 1 1 calc R
C4B C 0.3768(5) 0.0313(4) 0.3988(3) 0.0598(13) Uani 1 1 d .
H4B H 0.3931 0.0434 0.3501 0.072 Uiso 1 1 calc R
C5B C 0.3652(4) 0.1019(3) 0.4399(3) 0.0455(10) Uani 1 1 d .
C6B C 0.3415(3) 0.0842(3) 0.5125(3) 0.0453(10) Uani 1 1 d .
C7B C 0.3297(4) 0.1687(4) 0.5472(3) 0.0500(11) Uani 1 1 d .
C8B C 0.3410(4) 0.3420(4) 0.5108(3) 0.0510(11) Uani 1 1 d .
C9B C 0.3325(5) 0.4152(4) 0.4398(3) 0.0676(15) Uani 1 1 d .
H9BA H 0.3959 0.3950 0.4114 0.101 Uiso 1 1 calc GR
H9BB H 0.3310 0.4774 0.4503 0.101 Uiso 1 1 calc GR
H9BC H 0.2654 0.4190 0.4132 0.101 Uiso 1 1 calc GR
C10B C 0.4514(4) 0.3313(5) 0.5521(4) 0.0699(16) Uani 1 1 d .
H10G H 0.4541 0.2883 0.5978 0.105 Uiso 1 1 calc GR
H10H H 0.4560 0.3934 0.5601 0.105 Uiso 1 1 calc GR
H10I H 0.5129 0.3056 0.5240 0.105 Uiso 1 1 calc GR
C11B C 0.2440(4) 0.3760(3) 0.5566(3) 0.0479(11) Uani 1 1 d .
C12B C 0.0742(4) 0.4096(3) 0.5979(3) 0.0518(12) Uani 1 1 d .
C13B C 0.1487(4) 0.4368(4) 0.6407(3) 0.0531(12) Uani 1 1 d .
C14B C 0.1120(5) 0.4760(5) 0.7006(4) 0.0712(16) Uani 1 1 d .
H14B H 0.1602 0.4961 0.7281 0.085 Uiso 1 1 calc R
C15B C 0.0039(5) 0.4845(5) 0.7184(4) 0.0744(17) Uani 1 1 d .
H15B H -0.0213 0.5091 0.7594 0.089 Uiso 1 1 calc R
C16B C -0.0700(5) 0.4571(4) 0.6766(4) 0.0698(16) Uani 1 1 d .
H16B H -0.1436 0.4644 0.6902 0.084 Uiso 1 1 calc R
C17B C -0.0370(4) 0.4193(4) 0.6154(4) 0.0635(14) Uani 1 1 d .
H17B H -0.0866 0.4013 0.5874 0.076 Uiso 1 1 calc R
C18B C 0.0910(5) 0.3342(4) 0.4880(3) 0.0635(14) Uani 1 1 d .
H18G H 0.1356 0.3386 0.4460 0.095 Uiso 1 1 calc GR
H18H H 0.0157 0.3707 0.4752 0.095 Uiso 1 1 calc GR
H18I H 0.0921 0.2678 0.5060 0.095 Uiso 1 1 calc GR
N1B N 0.3396(3) 0.2464(3) 0.4947(2) 0.0478(9) Uani 1 1 d .
N2B N 0.2551(3) 0.4156(3) 0.6126(2) 0.0562(11) Uani 1 1 d .
N3B N 0.1363(3) 0.3729(3) 0.5440(2) 0.0484(9) Uani 1 1 d .
O1B O 0.3119(3) 0.1744(3) 0.61053(19) 0.0657(10) Uani 1 1 d .
S1B S 0.37286(11) 0.22058(9) 0.41040(7) 0.0522(3) Uani 1 1 d .
C1C C 0.3982(4) 0.2882(4) 0.2189(3) 0.0525(12) Uani 1 1 d .
H1C H 0.3279 0.3066 0.1960 0.063 Uiso 1 1 calc R
C2C C 0.4534(5) 0.1921(4) 0.2399(3) 0.0549(12) Uani 1 1 d .
H2C H 0.4210 0.1448 0.2296 0.066 Uiso 1 1 calc R
C3C C 0.5566(5) 0.1653(4) 0.2761(3) 0.0563(13) Uani 1 1 d .
H3C H 0.5910 0.0999 0.2906 0.068 Uiso 1 1 calc R
C4C C 0.6100(4) 0.2321(4) 0.2914(3) 0.0498(11) Uani 1 1 d .
H4C H 0.6790 0.2131 0.3160 0.060 Uiso 1 1 calc R
C5C C 0.5561(4) 0.3290(3) 0.2685(2) 0.0443(10) Uani 1 1 d .
C6C C 0.4510(4) 0.3567(4) 0.2333(2) 0.0447(10) Uani 1 1 d .
C7C C 0.4070(4) 0.4616(4) 0.2140(3) 0.0509(11) Uani 1 1 d .
C8C C 0.4690(4) 0.6121(3) 0.2201(3) 0.0469(11) Uani 1 1 d .
C9C C 0.5789(4) 0.6396(4) 0.2304(3) 0.0615(14) Uani 1 1 d .
H9CA H 0.6064 0.6158 0.2797 0.092 Uiso 1 1 calc GR
H9CB H 0.5660 0.7086 0.2197 0.092 Uiso 1 1 calc GR
H9CC H 0.6329 0.6117 0.1985 0.092 Uiso 1 1 calc GR
C10C C 0.3861(5) 0.6487(4) 0.2759(3) 0.0623(14) Uani 1 1 d .
H10J H 0.3168 0.6331 0.2685 0.093 Uiso 1 1 calc GR
H10K H 0.3735 0.7175 0.2703 0.093 Uiso 1 1 calc GR
H10L H 0.4161 0.6186 0.3239 0.093 Uiso 1 1 calc GR
C11C C 0.4210(4) 0.6569(3) 0.1446(2) 0.0435(10) Uani 1 1 d .
C12C C 0.4029(4) 0.6886(3) 0.0250(3) 0.0461(10) Uani 1 1 d .
C13C C 0.3195(4) 0.7523(4) 0.0553(2) 0.0452(10) Uani 1 1 d .
C14C C 0.2389(4) 0.8221(4) 0.0112(3) 0.0574(13) Uani 1 1 d .
H14C H 0.1833 0.8650 0.0308 0.069 Uiso 1 1 calc R
C15C C 0.2433(5) 0.8263(4) -0.0632(3) 0.0661(15) Uani 1 1 d .
H15C H 0.1888 0.8713 -0.0939 0.079 Uiso 1 1 calc R
C16C C 0.3280(6) 0.7640(5) -0.0920(3) 0.0710(17) Uani 1 1 d .
H16C H 0.3302 0.7693 -0.1420 0.085 Uiso 1 1 calc R
C17C C 0.4087(5) 0.6949(4) -0.0494(3) 0.0594(13) Uani 1 1 d .
H17C H 0.4653 0.6536 -0.0695 0.071 Uiso 1 1 calc R
C18C C 0.5686(5) 0.5543(4) 0.0751(3) 0.0707(16) Uani 1 1 d .
H18J H 0.6332 0.5720 0.0900 0.106 Uiso 1 1 calc GR
H18K H 0.5744 0.5471 0.0254 0.106 Uiso 1 1 calc GR
H18L H 0.5641 0.4943 0.1049 0.106 Uiso 1 1 calc GR
N1C N 0.4884(3) 0.5052(3) 0.2303(2) 0.0487(9) Uani 1 1 d .
N2C N 0.3329(3) 0.7305(3) 0.1302(2) 0.0448(9) Uani 1 1 d .
N3C N 0.4691(3) 0.6291(3) 0.0827(2) 0.0455(9) Uani 1 1 d .
O1C O 0.3158(3) 0.5074(3) 0.1869(2) 0.0675(10) Uani 1 1 d .
S1C S 0.60600(10) 0.42839(9) 0.27695(7) 0.0497(3) Uani 1 1 d .

loop_
_atom_site_aniso_label
_atom_site_aniso_U_11
_atom_site_aniso_U_22
_atom_site_aniso_U_33
_atom_site_aniso_U_23
_atom_site_aniso_U_13
_atom_site_aniso_U_12
C1 0.052(3) 0.053(3) 0.043(3) -0.003(2) -0.002(2) -0.011(2)
C2 0.071(3) 0.047(3) 0.054(3) -0.008(2) -0.010(3) -0.014(2)
C3 0.073(4) 0.050(3) 0.051(3) -0.019(2) -0.003(3) 0.001(3)
C4 0.057(3) 0.055(3) 0.049(3) -0.017(2) 0.006(2) -0.005(2)
C5 0.046(2) 0.050(3) 0.036(2) -0.0090(19) -0.0001(19) -0.006(2)
C6 0.045(2) 0.047(3) 0.034(2) -0.0067(18) -0.0005(18) -0.007(2)
C7 0.047(3) 0.043(2) 0.036(2) -0.0046(18) 0.0062(19) -0.007(2)
C8 0.053(3) 0.042(2) 0.040(2) -0.0066(19) 0.012(2) -0.012(2)
C9 0.077(4) 0.064(3) 0.068(3) -0.025(3) 0.035(3) -0.036(3)
C10 0.085(4) 0.064(3) 0.036(3) -0.004(2) 0.007(3) 0.000(3)
C11 0.038(2) 0.040(2) 0.039(2) -0.0085(18) 0.0055(18) -0.0096(18)
C12 0.040(2) 0.043(2) 0.041(2) -0.0083(19) 0.0025(18) -0.0156(19)
C13 0.035(2) 0.045(2) 0.041(2) -0.0128(19) 0.0048(17) -0.0115(18)
C14 0.045(3) 0.055(3) 0.054(3) -0.020(2) 0.005(2) -0.010(2)
C15 0.052(3) 0.079(4) 0.057(3) -0.037(3) 0.019(2) -0.027(3)
C16 0.080(4) 0.074(4) 0.037(2) -0.015(2) 0.009(2) -0.041(3)
C17 0.058(3) 0.060(3) 0.041(2) -0.006(2) -0.006(2) -0.021(2)
C18 0.043(3) 0.055(3) 0.062(3) -0.005(2) -0.002(2) 0.000(2)
N1 0.043(2) 0.046(2) 0.046(2) -0.0126(17) 0.0152(16) -0.0104(16)
N2 0.048(2) 0.041(2) 0.0366(19) -0.0052(15) 0.0001(16) -0.0059(16)
N3 0.0331(17) 0.042(2) 0.0402(19) -0.0070(15) 0.0012(14) -0.0061(15)
O1 0.051(2) 0.057(2) 0.074(2) -0.0187(18) 0.0272(18) -0.0129(16)
S1 0.0491(6) 0.0568(7) 0.0556(7) -0.0204(6) 0.0205(5) -0.0141(5)
C1A 0.055(3) 0.058(3) 0.056(3) -0.011(2) -0.004(2) -0.014(2)
C2A 0.067(4) 0.052(3) 0.085(4) -0.013(3) -0.006(3) -0.016(3)
C3A 0.085(4) 0.049(3) 0.089(5) 0.008(3) -0.012(4) -0.024(3)
C4A 0.079(4) 0.057(3) 0.060(3) 0.011(3) -0.009(3) -0.014(3)
C5A 0.048(3) 0.050(3) 0.051(3) -0.003(2) -0.003(2) -0.008(2)
C6A 0.039(2) 0.046(3) 0.049(3) -0.005(2) 0.0038(19) -0.0086(19)
C7A 0.051(3) 0.051(3) 0.039(2) -0.006(2) 0.003(2) -0.012(2)
C8A 0.050(3) 0.045(3) 0.046(3) -0.008(2) -0.001(2) -0.012(2)
C9A 0.077(4) 0.056(3) 0.057(3) -0.017(3) -0.007(3) -0.010(3)
C10A 0.047(3) 0.071(4) 0.071(4) -0.008(3) -0.004(3) -0.017(3)
C11A 0.039(2) 0.045(2) 0.043(2) -0.0107(19) 0.0055(18) -0.0114(19)
C12A 0.042(2) 0.047(3) 0.060(3) -0.023(2) 0.001(2) -0.007(2)
C13A 0.044(2) 0.041(2) 0.057(3) -0.014(2) -0.001(2) -0.0073(19)
C14A 0.074(4) 0.044(3) 0.065(3) -0.005(2) -0.004(3) -0.007(3)
C15A 0.073(4) 0.060(4) 0.078(4) -0.018(3) -0.031(3) 0.014(3)
C16A 0.047(3) 0.075(4) 0.101(5) -0.042(4) -0.021(3) 0.007(3)
C17A 0.040(3) 0.073(4) 0.096(5) -0.040(3) 0.000(3) -0.012(3)
C18A 0.067(4) 0.076(4) 0.074(4) -0.012(3) 0.019(3) -0.039(3)
N1A 0.060(2) 0.046(2) 0.040(2) -0.0067(17) -0.0017(18) -0.0098(18)
N2A 0.043(2) 0.041(2) 0.051(2) -0.0071(17) 0.0037(17) -0.0131(16)
N3A 0.039(2) 0.051(2) 0.054(2) -0.0109(18) 0.0105(17) -0.0159(17)
O1A 0.085(3) 0.055(2) 0.0389(18) -0.0039(16) -0.0017(17) -0.0216(19)
S1A 0.0761(9) 0.0551(7) 0.0391(6) -0.0019(5) -0.0075(6) -0.0109(6)
C1B 0.045(3) 0.062(3) 0.060(3) 0.011(3) -0.006(2) -0.017(2)
C2B 0.054(3) 0.042(3) 0.090(4) 0.003(3) -0.005(3) -0.014(2)
C3B 0.059(3) 0.053(3) 0.091(4) -0.022(3) 0.002(3) -0.015(3)
C4B 0.060(3) 0.057(3) 0.066(3) -0.017(3) 0.012(3) -0.017(3)
C5B 0.039(2) 0.044(2) 0.054(3) -0.008(2) 0.005(2) -0.0123(19)
C6B 0.031(2) 0.046(3) 0.054(3) -0.002(2) -0.0018(19) -0.0044(18)
C7B 0.045(3) 0.060(3) 0.042(3) -0.002(2) -0.006(2) -0.012(2)
C8B 0.046(3) 0.055(3) 0.056(3) -0.018(2) 0.000(2) -0.014(2)
C9B 0.086(4) 0.048(3) 0.073(4) -0.014(3) 0.013(3) -0.024(3)
C10B 0.046(3) 0.086(4) 0.089(4) -0.041(4) 0.005(3) -0.018(3)
C11B 0.039(2) 0.047(3) 0.060(3) -0.017(2) -0.003(2) -0.011(2)
C12B 0.042(2) 0.044(3) 0.068(3) -0.008(2) 0.000(2) -0.010(2)
C13B 0.045(3) 0.052(3) 0.065(3) -0.020(2) -0.002(2) -0.010(2)
C14B 0.059(3) 0.078(4) 0.082(4) -0.038(3) 0.004(3) -0.011(3)
C15B 0.064(4) 0.074(4) 0.081(4) -0.022(3) 0.018(3) -0.004(3)
C16B 0.051(3) 0.055(3) 0.091(4) -0.001(3) 0.019(3) -0.002(3)
C17B 0.042(3) 0.056(3) 0.087(4) -0.002(3) -0.002(3) -0.011(2)
C18B 0.058(3) 0.071(4) 0.070(4) -0.021(3) -0.010(3) -0.026(3)
N1B 0.053(2) 0.047(2) 0.041(2) -0.0079(17) 0.0011(17) -0.0099(18)
N2B 0.042(2) 0.065(3) 0.067(3) -0.030(2) 0.0000(19) -0.0120(19)
N3B 0.040(2) 0.050(2) 0.059(2) -0.0144(19) -0.0082(18) -0.0151(17)
O1B 0.078(3) 0.075(3) 0.0409(19) -0.0068(17) 0.0025(17) -0.015(2)
S1B 0.0662(8) 0.0474(7) 0.0462(6) -0.0098(5) 0.0111(5) -0.0197(6)
C1C 0.052(3) 0.061(3) 0.047(3) -0.010(2) -0.002(2) -0.019(2)
C2C 0.076(3) 0.050(3) 0.045(3) -0.011(2) 0.002(2) -0.024(3)
C3C 0.075(3) 0.047(3) 0.043(3) -0.007(2) 0.006(2) -0.010(2)
C4C 0.054(3) 0.050(3) 0.040(2) -0.008(2) 0.005(2) -0.005(2)
C5C 0.043(2) 0.053(3) 0.037(2) -0.0093(19) 0.0048(18) -0.010(2)
C6C 0.048(2) 0.054(3) 0.033(2) -0.0062(19) 0.0002(18) -0.017(2)
C7C 0.046(3) 0.056(3) 0.051(3) -0.009(2) -0.009(2) -0.013(2)
C8C 0.048(3) 0.046(3) 0.047(3) -0.013(2) -0.002(2) -0.008(2)
C9C 0.059(3) 0.056(3) 0.073(4) -0.017(3) -0.012(3) -0.017(3)
C10C 0.072(3) 0.068(4) 0.041(3) -0.016(2) 0.006(2) -0.003(3)
C11C 0.043(2) 0.045(2) 0.047(2) -0.015(2) 0.0039(19) -0.013(2)
C12C 0.050(3) 0.050(3) 0.044(2) -0.012(2) 0.008(2) -0.022(2)
C13C 0.042(2) 0.053(3) 0.044(2) -0.009(2) 0.0038(19) -0.018(2)
C14C 0.054(3) 0.063(3) 0.052(3) -0.002(2) -0.004(2) -0.016(2)
C15C 0.062(3) 0.071(4) 0.064(3) 0.010(3) -0.013(3) -0.030(3)
C16C 0.099(5) 0.089(4) 0.039(3) -0.006(3) 0.005(3) -0.054(4)
C17C 0.077(4) 0.067(3) 0.045(3) -0.018(3) 0.013(3) -0.033(3)
C18C 0.062(3) 0.070(4) 0.075(4) -0.032(3) 0.012(3) 0.005(3)
N1C 0.046(2) 0.042(2) 0.057(2) -0.0083(18) -0.0106(18) -0.0093(17)
N2C 0.042(2) 0.047(2) 0.043(2) -0.0107(17) 0.0055(16) -0.0063(17)
N3C 0.0379(19) 0.048(2) 0.051(2) -0.0165(18) 0.0060(16) -0.0083(16)
O1C 0.051(2) 0.061(2) 0.086(3) -0.007(2) -0.0235(19) -0.0115(17)
S1C 0.0431(6) 0.0513(7) 0.0530(7) -0.0083(5) -0.0084(5) -0.0096(5)

loop_
_atom_type_symbol
_atom_type_description
_atom_type_scat_dispersion_real
_atom_type_scat_dispersion_imag
_atom_type_scat_source
C C 0.0181 0.0091 'International Tables Vol C Tables 4.2.6.8 and 6.1.1.4'
H H 0.0000 0.0000 'International Tables Vol C Tables 4.2.6.8 and 6.1.1.4'
N N 0.0311 0.0180 'International Tables Vol C Tables 4.2.6.8 and 6.1.1.4'
O O 0.0492 0.0322 'International Tables Vol C Tables 4.2.6.8 and 6.1.1.4'
S S 0.3331 0.5567 'International Tables Vol C Tables 4.2.6.8 and 6.1.1.4'

loop_
_geom_angle_atom_site_label_1
_geom_angle_atom_site_label_2
_geom_angle_atom_site_label_3
_geom_angle
C2 C1 H1 120.6
C2 C1 C6 118.8(5)
C6 C1 H1 120.6
C1 C2 H2 119.9
C1 C2 C3 120.2(5)
C3 C2 H2 119.9
C2 C3 H3 119.1
C4 C3 C2 121.8(5)
C4 C3 H3 119.1
C3 C4 H4 121.4
C3 C4 C5 117.2(5)
C5 C4 H4 121.4
C4 C5 S1 126.5(4)
C6 C5 C4 121.6(5)
C6 C5 S1 111.8(3)
C1 C6 C7 126.2(4)
C5 C6 C1 120.3(4)
C5 C6 C7 113.4(4)
N1 C7 C6 108.7(4)
O1 C7 C6 127.4(4)
O1 C7 N1 123.9(4)
C9 C8 C10 110.6(4)
C11 C8 C9 109.0(4)
C11 C8 C10 109.7(4)
N1 C8 C9 110.8(4)
N1 C8 C10 107.9(4)
N1 C8 C11 108.8(3)
C8 C9 H9A 109.5
C8 C9 H9B 109.5
C8 C9 H9C 109.5
H9A C9 H9B 109.5
H9A C9 H9C 109.5
H9B C9 H9C 109.5
C8 C10 H10A 109.5
C8 C10 H10B 109.5
C8 C10 H10C 109.5
H10A C10 H10B 109.5
H10A C10 H10C 109.5
H10B C10 H10C 109.5
N2 C11 C8 123.7(4)
N2 C11 N3 112.8(4)
N3 C11 C8 123.3(4)
C17 C12 C13 121.9(4)
N3 C12 C13 105.8(4)
N3 C12 C17 132.2(4)
C14 C13 C12 120.5(4)
N2 C13 C12 109.7(4)
N2 C13 C14 129.7(4)
C13 C14 H14 121.7
C13 C14 C15 116.6(5)
C15 C14 H14 121.7
C14 C15 H15 118.7
C16 C15 C14 122.7(5)
C16 C15 H15 118.7
C15 C16 H16 119.5
C15 C16 C17 121.0(5)
C17 C16 H16 119.5
C12 C17 H17 121.4
C16 C17 C12 117.2(5)
C16 C17 H17 121.4
H18A C18 H18B 109.5
H18A C18 H18C 109.5
H18B C18 H18C 109.5
N3 C18 H18A 109.5
N3 C18 H18B 109.5
N3 C18 H18C 109.5
C7 N1 C8 123.4(4)
C7 N1 S1 115.6(3)
C8 N1 S1 117.0(3)
C11 N2 C13 105.4(4)
C11 N3 C18 130.1(4)
C12 N3 C11 106.2(3)
C12 N3 C18 123.7(4)
N1 S1 C5 89.9(2)
C2A C1A H1A 120.4
C2A C1A C6A 119.1(5)
C6A C1A H1A 120.4
C1A C2A H2A 120.0
C1A C2A C3A 120.0(6)
C3A C2A H2A 120.0
C2A C3A H3A 118.9
C4A C3A C2A 122.1(5)
C4A C3A H3A 118.9
C3A C4A H4A 121.2
C3A C4A C5A 117.6(5)
C5A C4A H4A 121.2
C4A C5A S1A 127.2(4)
C6A C5A C4A 121.0(5)
C6A C5A S1A 111.8(4)
C1A C6A C7A 126.5(5)
C5A C6A C1A 120.2(5)
C5A C6A C7A 113.4(4)
N1A C7A C6A 109.0(4)
O1A C7A C6A 127.6(5)
O1A C7A N1A 123.5(5)
C10A C8A C9A 109.1(4)
C11A C8A C9A 109.7(4)
C11A C8A C10A 110.8(4)
N1A C8A C9A 110.4(4)
N1A C8A C10A 108.5(4)
N1A C8A C11A 108.3(4)
C8A C9A H9AA 109.5
C8A C9A H9AB 109.5
C8A C9A H9AC 109.5
H9AA C9A H9AB 109.5
H9AA C9A H9AC 109.5
H9AB C9A H9AC 109.5
C8A C10A H10D 109.5
C8A C10A H10E 109.5
C8A C10A H10F 109.5
H10D C10A H10E 109.5
H10D C10A H10F 109.5
H10E C10A H10F 109.5
N2A C11A C8A 123.3(4)
N2A C11A N3A 113.5(4)
N3A C11A C8A 123.2(4)
C17A C12A C13A 121.7(5)
N3A C12A C13A 105.9(4)
N3A C12A C17A 132.3(5)
C12A C13A C14A 120.1(5)
N2A C13A C12A 109.5(4)
N2A C13A C14A 130.3(5)
C13A C14A H14A 121.1
C15A C14A C13A 117.9(6)
C15A C14A H14A 121.1
C14A C15A H15A 119.4
C14A C15A C16A 121.3(6)
C16A C15A H15A 119.4
C15A C16A H16A 119.1
C17A C16A C15A 121.8(5)
C17A C16A H16A 119.1
C12A C17A H17A 121.4
C16A C17A C12A 117.1(6)
C16A C17A H17A 121.4
H18D C18A H18E 109.5
H18D C18A H18F 109.5
H18E C18A H18F 109.5
N3A C18A H18D 109.5
N3A C18A H18E 109.5
N3A C18A H18F 109.5
C7A N1A C8A 123.2(4)
C7A N1A S1A 115.2(3)
C8A N1A S1A 121.3(3)
C11A N2A C13A 105.2(4)
C11A N3A C12A 105.8(4)
C11A N3A C18A 130.8(4)
C12A N3A C18A 123.1(4)
N1A S1A C5A 90.5(2)
C2B C1B H1B 120.6
C2B C1B C6B 118.8(5)
C6B C1B H1B 120.6
C1B C2B H2B 119.9
C1B C2B C3B 120.2(5)
C3B C2B H2B 119.9
C2B C3B H3B 119.4
C4B C3B C2B 121.2(6)
C4B C3B H3B 119.4
C3B C4B H4B 120.8
C5B C4B C3B 118.3(5)
C5B C4B H4B 120.8
C4B C5B C6B 121.2(5)
C4B C5B S1B 127.0(4)
C6B C5B S1B 111.8(4)
C1B C6B C7B 126.1(5)
C5B C6B C1B 120.3(5)
C5B C6B C7B 113.5(4)
N1B C7B C6B 108.3(4)
O1B C7B C6B 128.5(5)
O1B C7B N1B 123.1(5)
C9B C8B C10B 109.9(5)
C11B C8B C9B 109.4(4)
C11B C8B C10B 109.8(4)
N1B C8B C9B 109.5(4)
N1B C8B C10B 108.3(4)
N1B C8B C11B 109.9(4)
C8B C9B H9BA 109.5
C8B C9B H9BB 109.5
C8B C9B H9BC 109.5
H9BA C9B H9BB 109.5
H9BA C9B H9BC 109.5
H9BB C9B H9BC 109.5
C8B C10B H10G 109.5
C8B C10B H10H 109.5
C8B C10B H10I 109.5
H10G C10B H10H 109.5
H10G C10B H10I 109.5
H10H C10B H10I 109.5
N2B C11B C8B 122.0(4)
N2B C11B N3B 113.1(4)
N3B C11B C8B 124.9(4)
C17B C12B C13B 121.4(5)
N3B C12B C13B 105.8(4)
N3B C12B C17B 132.8(5)
C14B C13B C12B 120.3(5)
C14B C13B N2B 130.4(5)
N2B C13B C12B 109.3(4)
C13B C14B H14B 120.7
C15B C14B C13B 118.6(6)
C15B C14B H14B 120.7
C14B C15B H15B 119.3
C14B C15B C16B 121.4(6)
C16B C15B H15B 119.3
C15B C16B H16B 119.1
C17B C16B C15B 121.8(5)
C17B C16B H16B 119.1
C12B C17B H17B 121.7
C16B C17B C12B 116.6(6)
C16B C17B H17B 121.7
H18G C18B H18H 109.5
H18G C18B H18I 109.5
H18H C18B H18I 109.5
N3B C18B H18G 109.5
N3B C18B H18H 109.5
N3B C18B H18I 109.5
C7B N1B C8B 123.5(4)
C7B N1B S1B 115.4(3)
C8B N1B S1B 120.4(3)
C11B N2B C13B 105.0(4)
C11B N3B C12B 106.8(4)
C11B N3B C18B 129.4(4)
C12B N3B C18B 123.7(4)
N1B S1B C5B 90.8(2)
C2C C1C H1C 121.1
C2C C1C C6C 117.8(5)
C6C C1C H1C 121.1
C1C C2C H2C 119.6
C1C C2C C3C 120.8(5)
C3C C2C H2C 119.6
C2C C3C H3C 118.8
C4C C3C C2C 122.3(5)
C4C C3C H3C 118.8
C3C C4C H4C 121.5
C3C C4C C5C 117.1(5)
C5C C4C H4C 121.5
C4C C5C C6C 121.0(5)
C4C C5C S1C 127.0(4)
C6C C5C S1C 111.9(4)
C1C C6C C5C 121.0(5)
C1C C6C C7C 125.8(4)
C5C C6C C7C 113.2(4)
N1C C7C C6C 108.6(4)
O1C C7C C6C 128.5(5)
O1C C7C N1C 122.8(5)
C10C C8C C9C 109.6(4)
C11C C8C C9C 109.3(4)
C11C C8C C10C 109.8(4)
N1C C8C C9C 110.7(4)
N1C C8C C10C 108.6(4)
N1C C8C C11C 108.9(4)
C8C C9C H9CA 109.5
C8C C9C H9CB 109.5
C8C C9C H9CC 109.5
H9CA C9C H9CB 109.5
H9CA C9C H9CC 109.5
H9CB C9C H9CC 109.5
C8C C10C H10J 109.5
C8C C10C H10K 109.5
C8C C10C H10L 109.5
H10J C10C H10K 109.5
H10J C10C H10L 109.5
H10K C10C H10L 109.5
N2C C11C C8C 123.6(4)
N2C C11C N3C 112.7(4)
N3C C11C C8C 123.7(4)
C17C C12C C13C 121.4(5)
N3C C12C C13C 105.8(4)
N3C C12C C17C 132.8(5)
C14C C13C C12C 120.3(5)
C14C C13C N2C 130.0(5)
N2C C13C C12C 109.7(4)
C13C C14C H14C 121.0
C13C C14C C15C 118.1(5)
C15C C14C H14C 121.0
C14C C15C H15C 119.7
C16C C15C C14C 120.6(5)
C16C C15C H15C 119.7
C15C C16C H16C 118.9
C17C C16C C15C 122.1(5)
C17C C16C H16C 118.9
C12C C17C H17C 121.2
C16C C17C C12C 117.5(5)
C16C C17C H17C 121.2
H18J C18C H18K 109.5
H18J C18C H18L 109.5
H18K C18C H18L 109.5
N3C C18C H18J 109.5
N3C C18C H18K 109.5
N3C C18C H18L 109.5
C7C N1C C8C 122.5(4)
C7C N1C S1C 115.6(3)
C8C N1C S1C 121.2(3)
C11C N2C C13C 105.6(4)
C11C N3C C12C 106.2(4)
C11C N3C C18C 129.8(4)
C12C N3C C18C 124.0(4)
N1C S1C C5C 90.2(2)

loop_
_geom_bond_atom_site_label_1
_geom_bond_atom_site_label_2
_geom_bond_distance
C1 H1 0.9300
C1 C2 1.376(7)
C1 C6 1.388(7)
C2 H2 0.9300
C2 C3 1.394(8)
C3 H3 0.9300
C3 C4 1.375(8)
C4 H4 0.9300
C4 C5 1.393(7)
C5 C6 1.379(6)
C5 S1 1.752(5)
C6 C7 1.471(6)
C7 N1 1.368(6)
C7 O1 1.219(5)
C8 C9 1.528(7)
C8 C10 1.528(7)
C8 C11 1.514(6)
C8 N1 1.494(6)
C9 H9A 0.9600
C9 H9B 0.9600
C9 H9C 0.9600
C10 H10A 0.9600
C10 H10B 0.9600
C10 H10C 0.9600
C11 N2 1.314(5)
C11 N3 1.379(5)
C12 C13 1.402(6)
C12 C17 1.390(6)
C12 N3 1.376(6)
C13 C14 1.389(6)
C13 N2 1.380(5)
C14 H14 0.9300
C14 C15 1.396(7)
C15 H15 0.9300
C15 C16 1.376(8)
C16 H16 0.9300
C16 C17 1.382(8)
C17 H17 0.9300
C18 H18A 0.9600
C18 H18B 0.9600
C18 H18C 0.9600
C18 N3 1.459(6)
N1 S1 1.730(4)
C1A H1A 0.9300
C1A C2A 1.372(8)
C1A C6A 1.396(7)
C2A H2A 0.9300
C2A C3A 1.383(9)
C3A H3A 0.9300
C3A C4A 1.375(9)
C4A H4A 0.9300
C4A C5A 1.394(7)
C5A C6A 1.383(7)
C5A S1A 1.743(5)
C6A C7A 1.462(7)
C7A N1A 1.379(6)
C7A O1A 1.229(6)
C8A C9A 1.532(7)
C8A C10A 1.525(7)
C8A C11A 1.518(6)
C8A N1A 1.485(6)
C9A H9AA 0.9600
C9A H9AB 0.9600
C9A H9AC 0.9600
C10A H10D 0.9600
C10A H10E 0.9600
C10A H10F 0.9600
C11A N2A 1.308(6)
C11A N3A 1.369(6)
C12A C13A 1.394(7)
C12A C17A 1.393(7)
C12A N3A 1.386(6)
C13A C14A 1.399(7)
C13A N2A 1.390(6)
C14A H14A 0.9300
C14A C15A 1.375(8)
C15A H15A 0.9300
C15A C16A 1.390(10)
C16A H16A 0.9300
C16A C17A 1.372(9)
C17A H17A 0.9300
C18A H18D 0.9600
C18A H18E 0.9600
C18A H18F 0.9600
C18A N3A 1.461(6)
N1A S1A 1.723(4)
C1B H1B 0.9300
C1B C2B 1.376(8)
C1B C6B 1.394(7)
C2B H2B 0.9300
C2B C3B 1.393(9)
C3B H3B 0.9300
C3B C4B 1.381(8)
C4B H4B 0.9300
C4B C5B 1.378(7)
C5B C6B 1.383(7)
C5B S1B 1.741(5)
C6B C7B 1.474(7)
C7B N1B 1.387(6)
C7B O1B 1.225(6)
C8B C9B 1.532(7)
C8B C10B 1.539(7)
C8B C11B 1.508(7)
C8B N1B 1.484(6)
C9B H9BA 0.9600
C9B H9BB 0.9600
C9B H9BC 0.9600
C10B H10G 0.9600
C10B H10H 0.9600
C10B H10I 0.9600
C11B N2B 1.317(6)
C11B N3B 1.371(6)
C12B C13B 1.406(7)
C12B C17B 1.391(7)
C12B N3B 1.376(6)
C13B C14B 1.378(8)
C13B N2B 1.398(6)
C14B H14B 0.9300
C14B C15B 1.359(8)
C15B H15B 0.9300
C15B C16B 1.390(9)
C16B H16B 0.9300
C16B C17B 1.382(9)
C17B H17B 0.9300
C18B H18G 0.9600
C18B H18H 0.9600
C18B H18I 0.9600
C18B N3B 1.461(6)
N1B S1B 1.719(4)
C1C H1C 0.9300
C1C C2C 1.381(7)
C1C C6C 1.389(7)
C2C H2C 0.9300
C2C C3C 1.386(7)
C3C H3C 0.9300
C3C C4C 1.379(7)
C4C H4C 0.9300
C4C C5C 1.390(7)
C5C C6C 1.397(6)
C5C S1C 1.745(5)
C6C C7C 1.465(7)
C7C N1C 1.384(6)
C7C O1C 1.221(6)
C8C C9C 1.536(7)
C8C C10C 1.535(7)
C8C C11C 1.509(6)
C8C N1C 1.491(6)
C9C H9CA 0.9600
C9C H9CB 0.9600
C9C H9CC 0.9600
C10C H10J 0.9600
C10C H10K 0.9600
C10C H10L 0.9600
C11C N2C 1.315(6)
C11C N3C 1.383(6)
C12C C13C 1.400(7)
C12C C17C 1.387(7)
C12C N3C 1.384(6)
C13C C14C 1.384(7)
C13C N2C 1.388(6)
C14C H14C 0.9300
C14C C15C 1.392(8)
C15C H15C 0.9300
C15C C16C 1.384(9)
C16C H16C 0.9300
C16C C17C 1.367(9)
C17C H17C 0.9300
C18C H18J 0.9600
C18C H18K 0.9600
C18C H18L 0.9600
C18C N3C 1.454(6)
N1C S1C 1.729(4)

loop_
_geom_torsion_atom_site_label_1
_geom_torsion_atom_site_label_2
_geom_torsion_atom_site_label_3
_geom_torsion_atom_site_label_4
_geom_torsion
C1 C2 C3 C4 0.1(8)
C1 C6 C7 N1 174.9(4)
C1 C6 C7 O1 -3.6(8)
C2 C1 C6 C5 1.8(7)
C2 C1 C6 C7 -178.7(4)
C2 C3 C4 C5 0.2(8)
C3 C4 C5 C6 0.5(7)
C3 C4 C5 S1 177.9(4)
C4 C5 C6 C1 -1.5(7)
C4 C5 C6 C7 178.9(4)
C4 C5 S1 N1 -175.0(4)
C5 C6 C7 N1 -5.6(5)
C5 C6 C7 O1 175.9(5)
C6 C1 C2 C3 -1.1(7)
C6 C5 S1 N1 2.6(3)
C6 C7 N1 C8 164.7(4)
C6 C7 N1 S1 7.8(5)
C7 N1 S1 C5 -6.2(4)
C8 C11 N2 C13 -175.7(4)
C8 C11 N3 C12 176.6(4)
C8 C11 N3 C18 -2.6(7)
C8 N1 S1 C5 -164.7(4)
C9 C8 C11 N2 107.5(5)
C9 C8 C11 N3 -67.1(6)
C9 C8 N1 C7 167.8(4)
C9 C8 N1 S1 -35.5(5)
C10 C8 C11 N2 -13.8(6)
C10 C8 C11 N3 171.7(4)
C10 C8 N1 C7 -71.0(5)
C10 C8 N1 S1 85.7(4)
C11 C8 N1 C7 48.0(6)
C11 C8 N1 S1 -155.3(3)
C12 C13 C14 C15 -1.1(7)
C12 C13 N2 C11 -0.5(5)
C13 C12 C17 C16 0.8(7)
C13 C12 N3 C11 -1.7(5)
C13 C12 N3 C18 177.6(4)
C13 C14 C15 C16 1.4(8)
C14 C13 N2 C11 179.2(5)
C14 C15 C16 C17 -0.6(8)
C15 C16 C17 C12 -0.5(7)
C17 C12 C13 C14 0.0(7)
C17 C12 C13 N2 179.8(4)
C17 C12 N3 C11 -179.8(5)
C17 C12 N3 C18 -0.6(8)
N1 C8 C11 N2 -131.6(4)
N1 C8 C11 N3 53.8(6)
N2 C11 N3 C12 1.5(5)
N2 C11 N3 C18 -177.7(4)
N2 C13 C14 C15 179.2(5)
N3 C11 N2 C13 -0.6(5)
N3 C12 C13 C14 -178.3(4)
N3 C12 C13 N2 1.4(5)
N3 C12 C17 C16 178.7(5)
O1 C7 N1 C8 -16.7(7)
O1 C7 N1 S1 -173.7(4)
S1 C5 C6 C1 -179.2(4)
S1 C5 C6 C7 1.2(5)
C1A C2A C3A C4A 0.4(10)
C1A C6A C7A N1A -175.4(5)
C1A C6A C7A O1A 4.1(8)
C2A C1A C6A C5A -0.3(7)
C2A C1A C6A C7A 178.1(5)
C2A C3A C4A C5A -0.5(10)
C3A C4A C5A C6A 0.2(9)
C3A C4A C5A S1A -177.2(5)
C4A C5A C6A C1A 0.2(8)
C4A C5A C6A C7A -178.4(5)
C4A C5A S1A N1A 176.1(5)
C5A C6A C7A N1A 3.1(6)
C5A C6A C7A O1A -177.4(5)
C6A C1A C2A C3A 0.0(9)
C6A C5A S1A N1A -1.5(4)
C6A C7A N1A C8A -177.7(4)
C6A C7A N1A S1A -4.3(5)
C7A N1A S1A C5A 3.5(4)
C8A C11A N2A C13A -178.3(4)
C8A C11A N3A C12A 178.1(4)
C8A C11A N3A C18A 3.0(8)
C8A N1A S1A C5A 177.0(4)
C9A C8A C11A N2A -109.6(5)
C9A C8A C11A N3A 69.7(6)
C9A C8A N1A C7A -167.7(4)
C9A C8A N1A S1A 19.3(6)
C10A C8A C11A N2A 11.0(6)
C10A C8A C11A N3A -169.8(4)
C10A C8A N1A C7A 72.8(6)
C10A C8A N1A S1A -100.2(4)
C11A C8A N1A C7A -47.5(6)
C11A C8A N1A S1A 139.5(3)
C12A C13A C14A C15A -1.1(8)
C12A C13A N2A C11A -1.3(5)
C13A C12A C17A C16A -0.5(8)
C13A C12A N3A C11A 1.6(5)
C13A C12A N3A C18A 177.1(4)
C13A C14A C15A C16A 0.3(9)
C14A C13A N2A C11A 174.3(5)
C14A C15A C16A C17A 0.4(9)
C15A C16A C17A C12A -0.3(9)
C17A C12A C13A C14A 1.3(7)
C17A C12A C13A N2A 177.4(4)
C17A C12A N3A C11A -175.7(5)
C17A C12A N3A C18A -0.1(8)
N1A C8A C11A N2A 129.8(5)
N1A C8A C11A N3A -51.0(6)
N2A C11A N3A C12A -2.6(5)
N2A C11A N3A C18A -177.7(5)
N2A C13A C14A C15A -176.4(5)
N3A C11A N2A C13A 2.4(5)
N3A C12A C13A C14A -176.4(4)
N3A C12A C13A N2A -0.2(5)
N3A C12A C17A C16A 176.4(5)
O1A C7A N1A C8A 2.8(8)
O1A C7A N1A S1A 176.2(4)
S1A C5A C6A C1A 178.0(4)
S1A C5A C6A C7A -0.6(5)
C1B C2B C3B C4B 0.4(9)
C1B C6B C7B N1B -174.7(4)
C1B C6B C7B O1B 3.9(8)
C2B C1B C6B C5B 0.4(7)
C2B C1B C6B C7B 178.5(4)
C2B C3B C4B C5B -0.3(8)
C3B C4B C5B C6B 0.4(8)
C3B C4B C5B S1B -177.5(4)
C4B C5B C6B C1B -0.4(7)
C4B C5B C6B C7B -178.7(4)
C4B C5B S1B N1B 176.1(5)
C5B C6B C7B N1B 3.5(5)
C5B C6B C7B O1B -177.9(5)
C6B C1B C2B C3B -0.4(8)
C6B C5B S1B N1B -1.9(4)
C6B C7B N1B C8B -175.0(4)
C6B C7B N1B S1B -5.1(5)
C7B N1B S1B C5B 4.2(4)
C8B C11B N2B C13B -179.8(5)
C8B C11B N3B C12B 179.5(5)
C8B C11B N3B C18B 2.9(8)
C8B N1B S1B C5B 174.5(4)
C9B C8B C11B N2B -103.1(6)
C9B C8B C11B N3B 74.4(6)
C9B C8B N1B C7B -170.3(4)
C9B C8B N1B S1B 20.3(5)
C10B C8B C11B N2B 17.6(7)
C10B C8B C11B N3B -164.9(5)
C10B C8B N1B C7B 69.8(6)
C10B C8B N1B S1B -99.6(5)
C11B C8B N1B C7B -50.1(6)
C11B C8B N1B S1B 140.5(4)
C12B C13B C14B C15B 2.2(9)
C12B C13B N2B C11B -1.1(6)
C13B C12B C17B C16B 0.1(8)
C13B C12B N3B C11B 1.8(5)
C13B C12B N3B C18B 178.7(5)
C13B C14B C15B C16B -1.8(10)
C14B C13B N2B C11B 177.7(6)
C14B C15B C16B C17B 0.5(10)
C15B C16B C17B C12B 0.3(9)
C17B C12B C13B C14B -1.4(8)
C17B C12B C13B N2B 177.5(5)
C17B C12B N3B C11B -175.8(6)
C17B C12B N3B C18B 1.0(9)
N1B C8B C11B N2B 136.6(5)
N1B C8B C11B N3B -45.9(7)
N2B C11B N3B C12B -2.8(6)
N2B C11B N3B C18B -179.4(5)
N2B C13B C14B C15B -176.5(6)
N3B C11B N2B C13B 2.4(6)
N3B C12B C13B C14B -179.4(5)
N3B C12B C13B N2B -0.5(6)
N3B C12B C17B C16B 177.5(5)
O1B C7B N1B C8B 6.3(7)
O1B C7B N1B S1B 176.2(4)
S1B C5B C6B C1B 177.7(4)
S1B C5B C6B C7B -0.6(5)
C1C C2C C3C C4C -1.5(8)
C1C C6C C7C N1C -173.8(5)
C1C C6C C7C O1C 5.2(9)
C2C C1C C6C C5C -0.7(7)
C2C C1C C6C C7C 178.7(5)
C2C C3C C4C C5C -0.4(7)
C3C C4C C5C C6C 1.7(7)
C3C C4C C5C S1C -177.2(4)
C4C C5C C6C C1C -1.2(7)
C4C C5C C6C C7C 179.3(4)
C4C C5C S1C N1C 176.8(4)
C5C C6C C7C N1C 5.7(6)
C5C C6C C7C O1C -175.4(5)
C6C C1C C2C C3C 2.0(7)
C6C C5C S1C N1C -2.1(3)
C6C C7C N1C C8C -177.4(4)
C6C C7C N1C S1C -7.5(5)
C7C N1C S1C C5C 5.8(4)
C8C C11C N2C C13C 177.2(4)
C8C C11C N3C C12C -178.1(4)
C8C C11C N3C C18C 1.5(8)
C8C N1C S1C C5C 175.9(4)
C9C C8C C11C N2C -107.2(5)
C9C C8C C11C N3C 68.4(6)
C9C C8C N1C C7C -170.4(5)
C9C C8C N1C S1C 20.1(6)
C10C C8C C11C N2C 13.0(6)
C10C C8C C11C N3C -171.4(4)
C10C C8C N1C C7C 69.2(6)
C10C C8C N1C S1C -100.2(4)
C11C C8C N1C C7C -50.3(6)
C11C C8C N1C S1C 140.3(3)
C12C C13C C14C C15C 0.4(7)
C12C C13C N2C C11C 0.2(5)
C13C C12C C17C C16C -1.7(7)
C13C C12C N3C C11C 2.1(5)
C13C C12C N3C C18C -177.6(5)
C13C C14C C15C C16C -1.9(8)
C14C C13C N2C C11C 178.7(5)
C14C C15C C16C C17C 1.6(9)
C15C C16C C17C C12C 0.2(8)
C17C C12C C13C C14C 1.4(7)
C17C C12C C13C N2C -179.9(4)
C17C C12C N3C C11C -179.8(5)
C17C C12C N3C C18C 0.6(8)
N1C C8C C11C N2C 131.8(5)
N1C C8C C11C N3C -52.6(6)
N2C C11C N3C C12C -2.1(5)
N2C C11C N3C C18C 177.5(5)
N2C C13C C14C C15C -178.0(5)
N3C C11C N2C C13C 1.2(5)
N3C C12C C13C C14C 179.9(4)
N3C C12C C13C N2C -1.4(5)
N3C C12C C17C C16C -179.6(5)
O1C C7C N1C C8C 3.5(8)
O1C C7C N1C S1C 173.5(4)
S1C C5C C6C C1C 177.8(4)
S1C C5C C6C C7C -1.6(5)
